data_1566303
loop_
_publ_author_name
'Hirao, Yasukazu'
'Ihara, Keiji'
'Ishibashi, Yukihide'
'Tiu, Elisha Gabrielle'
'Asahi, Tsuyoshi'
'Kubo, Takashi'

_publ_section_title
;
 Mechanism and Kinetics of Fluorescence Quenching of Fluorene-Endcapped
 Butatriene: A Microspectroscopic Study of the Discrete State Constructed
 in Microcrystals
;
_journal_issue 2
_journal_name_full 'The Journal of Physical Chemistry C'
_journal_page_first 1196
_journal_page_last 1203
_journal_paper_doi 10.1021/acs.jpcc.1c09163
_journal_volume 126
_journal_year 2022
_chemical_formula_sum 'C28 H16'
_chemical_formula_weight 352.41
_chemical_name_systematic
;
1,2-di(9H-fluoren-9-ylidene)ethene
;
_space_group_crystal_system monoclinic
_space_group_IT_number 14
_space_group_name_Hall '-P 2yn'
_space_group_name_H-M_alt 'P 1 21/n 1'
_atom_sites_solution_hydrogens geom
_atom_sites_solution_primary direct
_atom_sites_solution_secondary difmap
_audit_creation_method SHELXL-2018/1
_cell_angle_alpha 90
_cell_angle_beta 100.125(7)
_cell_angle_gamma 90
_cell_formula_units_Z 2
_cell_length_a 11.6580(9)
_cell_length_b 5.9900(5)
_cell_length_c 13.4368(12)
_cell_measurement_reflns_used 5377
_cell_measurement_temperature 200(2)
_cell_measurement_theta_max 27.47
_cell_measurement_theta_min 3.55
_cell_volume 923.70(14)
_computing_cell_refinement 'RAPID AUTO'
_computing_data_collection 'RAPID AUTO (Rigaku, ????)'
_computing_data_reduction 'RAPID AUTO'
_computing_molecular_graphics
;
Yadokari-XG 2009 (K. Wakita, T. Nemoto, et al., 2009)
;
_computing_publication_material
;
Yadokari-XG 2009 (K. Wakita, T. Nemoto, et al., 2009)
;
_computing_structure_refinement 'SHELXL-2018/1 (Sheldrick, 2018)'
_computing_structure_solution 'SHELXT-2018/2 (Sheldrick, 2018)'
_diffrn_ambient_temperature 200(2)
_diffrn_measured_fraction_theta_full 0.999
_diffrn_measured_fraction_theta_max 0.999
_diffrn_measurement_device_type
;
Rigaku MicroMax-007HF,VariMax-Mo and RAPID II
;
_diffrn_measurement_method \w
_diffrn_radiation_type MoK\a
_diffrn_radiation_wavelength 0.71075
_diffrn_reflns_av_R_equivalents 0.0437
_diffrn_reflns_av_unetI/netI 0.0371
_diffrn_reflns_Laue_measured_fraction_full 0.999
_diffrn_reflns_Laue_measured_fraction_max 0.999
_diffrn_reflns_limit_h_max 15
_diffrn_reflns_limit_h_min -15
_diffrn_reflns_limit_k_max 7
_diffrn_reflns_limit_k_min -6
_diffrn_reflns_limit_l_max 17
_diffrn_reflns_limit_l_min -17
_diffrn_reflns_number 8471
_diffrn_reflns_point_group_measured_fraction_full 0.999
_diffrn_reflns_point_group_measured_fraction_max 0.999
_diffrn_reflns_theta_full 25.242
_diffrn_reflns_theta_max 27.467
_diffrn_reflns_theta_min 3.080
_diffrn_source 'micro-focus rotating anode'
_exptl_absorpt_coefficient_mu 0.072
_exptl_absorpt_correction_T_max 1.0000
_exptl_absorpt_correction_T_min 0.7786
_exptl_absorpt_correction_type multi-scan
_exptl_absorpt_process_details
;
Empirical Absorption Correction   March 2001 T. Higashi
    Rigaku Corporation, Tokyo, Japan
;
_exptl_crystal_colour red
_exptl_crystal_density_diffrn 1.267
_exptl_crystal_density_method 'not measured'
_exptl_crystal_description rod
_exptl_crystal_F_000 368
_exptl_crystal_size_max 0.400
_exptl_crystal_size_mid 0.200
_exptl_crystal_size_min 0.020
_refine_diff_density_max 0.115
_refine_diff_density_min -0.143
_refine_diff_density_rms 0.029
_refine_ls_extinction_method none
_refine_ls_goodness_of_fit_ref 1.021
_refine_ls_hydrogen_treatment constr
_refine_ls_matrix_type full
_refine_ls_number_parameters 127
_refine_ls_number_reflns 2110
_refine_ls_number_restraints 0
_refine_ls_restrained_S_all 1.021
_refine_ls_R_factor_all 0.0920
_refine_ls_R_factor_gt 0.0462
_refine_ls_shift/su_max 0.000
_refine_ls_shift/su_mean 0.000
_refine_ls_structure_factor_coef Fsqd
_refine_ls_weighting_details 'w=1/[\s^2^(Fo^2^)+(0.0427P)^2^+0.1364P] where P=(Fo^2^+2Fc^2^)/3'
_refine_ls_weighting_scheme calc
_refine_ls_wR_factor_gt 0.0953
_refine_ls_wR_factor_ref 0.1095
_reflns_Friedel_coverage 0.000
_reflns_number_gt 1312
_reflns_number_total 2110
_reflns_threshold_expression 'I > 2\s(I)'
_cod_data_source_file jp1c09163_si_002.cif
_cod_data_source_block 3a
_cod_original_sg_symbol_H-M 'P 21/n'
_cod_database_code 1566303
_shelx_shelxl_version_number 2018/1
_shelx_space_group_comment
;
The symmetry employed for this shelxl refinement is uniquely defined
by the following loop, which should always be used as a source of
symmetry information in preference to the above space-group names.
They are only intended as comments.
;
_shelx_estimated_absorpt_t_min 0.972
_shelx_estimated_absorpt_t_max 0.999

loop_
_space_group_symop_operation_xyz
'x, y, z'
'-x+1/2, y+1/2, -z+1/2'
'-x, -y, -z'
'x-1/2, -y-1/2, z-1/2'

loop_
_atom_site_label
_atom_site_type_symbol
_atom_site_fract_x
_atom_site_fract_y
_atom_site_fract_z
_atom_site_U_iso_or_equiv
_atom_site_adp_type
_atom_site_occupancy
_atom_site_site_symmetry_order
_atom_site_calc_flag
_atom_site_refinement_flags_posn
_atom_site_refinement_flags_adp
_atom_site_refinement_flags_occupancy
_atom_site_disorder_assembly
_atom_site_disorder_group
C1 C 0.01931(12) 0.5822(2) 0.02579(10) 0.0397(4) Uani 1 1 d . . . . .
C2 C 0.06043(12) 0.7638(2) 0.07849(11) 0.0385(4) Uani 1 1 d . . . . .
C3 C 0.16465(12) 0.8909(3) 0.06736(11) 0.0405(4) Uani 1 1 d . . . . .
C4 C 0.24801(13) 0.8491(3) 0.00809(12) 0.0515(4) Uani 1 1 d . . . . .
H1 H 0.243909 0.718582 -0.032575 0.062 Uiso 1 1 calc R U . . .
C5 C 0.33717(15) 1.0007(4) 0.00930(14) 0.0661(6) Uani 1 1 d . . . . .
H2 H 0.395271 0.974024 -0.030770 0.079 Uiso 1 1 calc R U . . .
C6 C 0.34312(16) 1.1909(4) 0.06796(16) 0.0733(6) Uani 1 1 d . . . . .
H3 H 0.404966 1.293866 0.067250 0.088 Uiso 1 1 calc R U . . .
C7 C 0.26000(16) 1.2343(3) 0.12812(14) 0.0648(5) Uani 1 1 d . . . . .
H4 H 0.264612 1.365734 0.168210 0.078 Uiso 1 1 calc R U . . .
C8 C 0.17014(13) 1.0822(3) 0.12857(12) 0.0465(4) Uani 1 1 d . . . . .
C9 C 0.07095(14) 1.0772(3) 0.18233(11) 0.0467(4) Uani 1 1 d . . . . .
C10 C 0.03545(18) 1.2215(3) 0.25103(13) 0.0670(5) Uani 1 1 d . . . . .
H5 H 0.077690 1.354614 0.270686 0.080 Uiso 1 1 calc R U . . .
C11 C -0.0629(2) 1.1684(4) 0.29070(14) 0.0787(7) Uani 1 1 d . . . . .
H6 H -0.087664 1.266443 0.338282 0.094 Uiso 1 1 calc R U . . .
C12 C -0.12598(17) 0.9759(4) 0.26277(14) 0.0703(6) Uani 1 1 d . . . . .
H7 H -0.192917 0.943306 0.291540 0.084 Uiso 1 1 calc R U . . .
C13 C -0.09230(14) 0.8305(3) 0.19324(12) 0.0530(4) Uani 1 1 d . . . . .
H8 H -0.135455 0.698363 0.173553 0.064 Uiso 1 1 calc R U . . .
C14 C 0.00579(12) 0.8824(2) 0.15318(10) 0.0404(4) Uani 1 1 d . . . . .

loop_
_atom_site_aniso_label
_atom_site_aniso_U_11
_atom_site_aniso_U_22
_atom_site_aniso_U_33
_atom_site_aniso_U_23
_atom_site_aniso_U_13
_atom_site_aniso_U_12
C1 0.0361(7) 0.0431(8) 0.0399(8) -0.0005(6) 0.0064(6) 0.0004(7)
C2 0.0382(7) 0.0386(8) 0.0366(7) -0.0005(7) 0.0011(6) 0.0009(6)
C3 0.0369(7) 0.0436(9) 0.0389(8) 0.0048(7) 0.0009(6) -0.0012(7)
C4 0.0437(9) 0.0644(11) 0.0459(9) 0.0101(8) 0.0065(7) -0.0008(8)
C5 0.0447(10) 0.0863(15) 0.0655(12) 0.0283(12) 0.0046(9) -0.0075(10)
C6 0.0490(10) 0.0756(14) 0.0878(15) 0.0332(13) -0.0085(10) -0.0211(10)
C7 0.0623(11) 0.0479(10) 0.0727(12) 0.0091(9) -0.0197(10) -0.0126(9)
C8 0.0465(8) 0.0394(9) 0.0478(9) 0.0051(7) -0.0080(7) -0.0019(7)
C9 0.0535(9) 0.0416(9) 0.0399(8) -0.0033(7) -0.0055(7) 0.0077(8)
C10 0.0825(13) 0.0545(11) 0.0571(11) -0.0154(9) -0.0069(10) 0.0156(10)
C11 0.0910(15) 0.0883(16) 0.0566(12) -0.0206(11) 0.0129(11) 0.0331(14)
C12 0.0655(12) 0.0936(16) 0.0547(11) -0.0029(11) 0.0183(9) 0.0231(12)
C13 0.0496(9) 0.0630(11) 0.0478(9) -0.0016(8) 0.0124(8) 0.0077(9)
C14 0.0409(8) 0.0434(8) 0.0356(8) -0.0005(7) 0.0029(6) 0.0057(7)

loop_
_atom_type_symbol
_atom_type_description
_atom_type_scat_dispersion_real
_atom_type_scat_dispersion_imag
_atom_type_scat_source
C C 0.0033 0.0016 'International Tables Vol C Tables 4.2.6.8 and 6.1.1.4'
H H 0.0000 0.0000 'International Tables Vol C Tables 4.2.6.8 and 6.1.1.4'

loop_
_geom_angle_atom_site_label_1
_geom_angle_atom_site_label_2
_geom_angle_atom_site_label_3
_geom_angle
_geom_angle_site_symmetry_1
_geom_angle_site_symmetry_3
_geom_angle_publ_flag
C1 C1 C2 178.0(2) 3_565 . ?
C1 C2 C3 126.48(14) . . ?
C1 C2 C14 126.75(14) . . ?
C3 C2 C14 106.65(12) . . ?
C4 C3 C8 121.35(15) . . ?
C4 C3 C2 130.12(15) . . ?
C8 C3 C2 108.52(13) . . ?
C5 C4 C3 118.58(18) . . ?
C5 C4 H1 120.7 . . ?
C3 C4 H1 120.7 . . ?
C4 C5 C6 120.86(18) . . ?
C4 C5 H2 119.6 . . ?
C6 C5 H2 119.6 . . ?
C5 C6 C7 121.05(17) . . ?
C5 C6 H3 119.5 . . ?
C7 C6 H3 119.5 . . ?
C8 C7 C6 118.87(18) . . ?
C8 C7 H4 120.6 . . ?
C6 C7 H4 120.6 . . ?
C7 C8 C3 119.28(16) . . ?
C7 C8 C9 132.52(16) . . ?
C3 C8 C9 108.20(13) . . ?
C10 C9 C14 119.60(16) . . ?
C10 C9 C8 132.15(16) . . ?
C14 C9 C8 108.25(13) . . ?
C9 C10 C11 118.67(19) . . ?
C9 C10 H5 120.7 . . ?
C11 C10 H5 120.7 . . ?
C10 C11 C12 121.62(18) . . ?
C10 C11 H6 119.2 . . ?
C12 C11 H6 119.2 . . ?
C11 C12 C13 120.48(19) . . ?
C11 C12 H7 119.8 . . ?
C13 C12 H7 119.8 . . ?
C14 C13 C12 118.27(17) . . ?
C14 C13 H8 120.9 . . ?
C12 C13 H8 120.9 . . ?
C13 C14 C9 121.36(14) . . ?
C13 C14 C2 130.32(15) . . ?
C9 C14 C2 108.32(13) . . ?

loop_
_geom_bond_atom_site_label_1
_geom_bond_atom_site_label_2
_geom_bond_distance
_geom_bond_site_symmetry_2
_geom_bond_publ_flag
C1 C1 1.242(3) 3_565 ?
C1 C2 1.340(2) . ?
C2 C3 1.464(2) . ?
C2 C14 1.464(2) . ?
C3 C4 1.383(2) . ?
C3 C8 1.406(2) . ?
C4 C5 1.378(2) . ?
C4 H1 0.9500 . ?
C5 C6 1.380(3) . ?
C5 H2 0.9500 . ?
C6 C7 1.391(3) . ?
C6 H3 0.9500 . ?
C7 C8 1.389(2) . ?
C7 H4 0.9500 . ?
C8 C9 1.468(2) . ?
C9 C10 1.380(2) . ?
C9 C14 1.409(2) . ?
C10 C11 1.384(3) . ?
C10 H5 0.9500 . ?
C11 C12 1.384(3) . ?
C11 H6 0.9500 . ?
C12 C13 1.384(2) . ?
C12 H7 0.9500 . ?
C13 C14 1.382(2) . ?
C13 H8 0.9500 . ?

loop_
_geom_torsion_atom_site_label_1
_geom_torsion_atom_site_label_2
_geom_torsion_atom_site_label_3
_geom_torsion_atom_site_label_4
_geom_torsion
_geom_torsion_site_symmetry_1
_geom_torsion_site_symmetry_2
_geom_torsion_site_symmetry_3
_geom_torsion_site_symmetry_4
_geom_torsion_publ_flag
C1 C2 C3 C4 -5.2(2) . . . . ?
C14 C2 C3 C4 178.61(15) . . . . ?
C1 C2 C3 C8 173.63(14) . . . . ?
C14 C2 C3 C8 -2.54(15) . . . . ?
C8 C3 C4 C5 -0.6(2) . . . . ?
C2 C3 C4 C5 178.17(15) . . . . ?
C3 C4 C5 C6 -0.3(2) . . . . ?
C4 C5 C6 C7 0.5(3) . . . . ?
C5 C6 C7 C8 0.1(3) . . . . ?
C6 C7 C8 C3 -0.9(2) . . . . ?
C6 C7 C8 C9 179.80(16) . . . . ?
C4 C3 C8 C7 1.2(2) . . . . ?
C2 C3 C8 C7 -177.82(13) . . . . ?
C4 C3 C8 C9 -179.39(13) . . . . ?
C2 C3 C8 C9 1.64(16) . . . . ?
C7 C8 C9 C10 -0.8(3) . . . . ?
C3 C8 C9 C10 179.81(16) . . . . ?
C7 C8 C9 C14 179.29(16) . . . . ?
C3 C8 C9 C14 -0.06(16) . . . . ?
C14 C9 C10 C11 1.0(2) . . . . ?
C8 C9 C10 C11 -178.88(16) . . . . ?
C9 C10 C11 C12 -0.3(3) . . . . ?
C10 C11 C12 C13 -0.3(3) . . . . ?
C11 C12 C13 C14 0.3(3) . . . . ?
C12 C13 C14 C9 0.4(2) . . . . ?
C12 C13 C14 C2 -179.13(15) . . . . ?
C10 C9 C14 C13 -1.1(2) . . . . ?
C8 C9 C14 C13 178.82(13) . . . . ?
C10 C9 C14 C2 178.57(13) . . . . ?
C8 C9 C14 C2 -1.53(16) . . . . ?
C1 C2 C14 C13 5.9(3) . . . . ?
C3 C2 C14 C13 -177.90(15) . . . . ?
C1 C2 C14 C9 -173.66(14) . . . . ?
C3 C2 C14 C9 2.49(15) . . . . ?
